data_4025714
loop_
_publ_author_name
'Devendra J. Vyas'
'Roland Fr\"ohlich'
'Martin Oestreich'

_publ_section_title
;
 Stereochemical Surprises in the Lewis Acid-Mediated Allylation of Isatins
;
_journal_name_full 'Journal of Organic Chemistry'
_journal_page_first 6720
_journal_page_last 6723
_journal_paper_doi 10.1021/jo101420e
_journal_volume 75
_journal_year 2010
_chemical_absolute_configuration ad
_chemical_formula_sum 'C27 H27 N O3'
_chemical_formula_weight 413.50
_chemical_name_systematic
; 
 ? 
;
_space_group_IT_number 19
_symmetry_cell_setting orthorhombic
_symmetry_space_group_name_Hall 'P 2ac 2ab'
_symmetry_space_group_name_H-M 'P 21 21 21'
_atom_sites_solution_hydrogens geom
_atom_sites_solution_primary direct
_atom_sites_solution_secondary difmap
_audit_creation_method SHELXL-97
_cell_angle_alpha 90.00
_cell_angle_beta 90.00
_cell_angle_gamma 90.00
_cell_formula_units_Z 4
_cell_length_a 9.1600(2)
_cell_length_b 9.4906(2)
_cell_length_c 25.9204(7)
_cell_measurement_reflns_used 3483
_cell_measurement_temperature 223(2)
_cell_measurement_theta_max 68.25
_cell_measurement_theta_min 0.88
_cell_volume 2253.36(9)
_computing_cell_refinement 'Collect (Nonius B.V., 1998)'
_computing_data_collection 'Collect (Nonius B.V., 1998)'
_computing_data_reduction 'Denzo-SMN (Otwinowski & Minor, 1997)'
_computing_molecular_graphics 'XP (BrukerAXS, 2000)'
_computing_publication_material 'SHELXL-97 (Sheldrick, 1997)'
_computing_structure_refinement 'SHELXL-97 (Sheldrick, 1997)'
_computing_structure_solution 'SHELXS-97 (Sheldrick, 1990)'
_diffrn_ambient_temperature 223(2)
_diffrn_measured_fraction_theta_full 0.980
_diffrn_measured_fraction_theta_max 0.980
_diffrn_measurement_device_type 'Nonius KappaCCD APEXII'
_diffrn_measurement_method '\w and \f scans'
_diffrn_radiation_monochromator graphite
_diffrn_radiation_source 'fine-focus sealed tube'
_diffrn_radiation_type CuK\a
_diffrn_radiation_wavelength 1.54178
_diffrn_reflns_av_R_equivalents 0.043
_diffrn_reflns_av_sigmaI/netI 0.0307
_diffrn_reflns_limit_h_max 10
_diffrn_reflns_limit_h_min -10
_diffrn_reflns_limit_k_max 11
_diffrn_reflns_limit_k_min -11
_diffrn_reflns_limit_l_max 30
_diffrn_reflns_limit_l_min -29
_diffrn_reflns_number 11600
_diffrn_reflns_theta_full 67.28
_diffrn_reflns_theta_max 67.28
_diffrn_reflns_theta_min 4.96
_exptl_absorpt_coefficient_mu 0.627
_exptl_absorpt_correction_T_max 0.9693
_exptl_absorpt_correction_T_min 0.8849
_exptl_absorpt_correction_type multi-scan
_exptl_absorpt_process_details 'Denzo (Otwinowski, Borek, Majewski & Minor, 2003)'
_exptl_crystal_colour colourless
_exptl_crystal_density_diffrn 1.219
_exptl_crystal_density_method 'not measured'
_exptl_crystal_description plate
_exptl_crystal_F_000 880
_exptl_crystal_size_max 0.20
_exptl_crystal_size_mid 0.10
_exptl_crystal_size_min 0.05
_refine_diff_density_max 0.105
_refine_diff_density_min -0.208
_refine_diff_density_rms 0.034
_refine_ls_abs_structure_details 'Flack H D (1983), Acta Cryst. A39, 876-881'
_refine_ls_abs_structure_Flack 0.2(3)
_refine_ls_extinction_method none
_refine_ls_goodness_of_fit_ref 1.051
_refine_ls_hydrogen_treatment constr
_refine_ls_matrix_type full
_refine_ls_number_parameters 283
_refine_ls_number_reflns 3846
_refine_ls_number_restraints 0
_refine_ls_restrained_S_all 1.051
_refine_ls_R_factor_all 0.0514
_refine_ls_R_factor_gt 0.0429
_refine_ls_shift/su_max 0.000
_refine_ls_shift/su_mean 0.000
_refine_ls_structure_factor_coef Fsqd
_refine_ls_weighting_details 'calc w=1/[\s^2^(Fo^2^)+(0.0469P)^2^+0.6819P] where P=(Fo^2^+2Fc^2^)/3'
_refine_ls_weighting_scheme calc
_refine_ls_wR_factor_gt 0.1007
_refine_ls_wR_factor_ref 0.1079
_reflns_number_gt 3415
_reflns_number_total 3846
_reflns_threshold_expression >2sigma(I)
_cod_data_source_file jo101420e_si_002.cif
_cod_data_source_block ost5608
_cod_database_code 4025714

loop_
_symmetry_equiv_pos_as_xyz
'x, y, z'
'-x+1/2, -y, z+1/2'
'-x, y+1/2, -z+1/2'
'x+1/2, -y+1/2, -z'

loop_
_atom_site_label
_atom_site_type_symbol
_atom_site_fract_x
_atom_site_fract_y
_atom_site_fract_z
_atom_site_U_iso_or_equiv
_atom_site_adp_type
_atom_site_occupancy
_atom_site_symmetry_multiplicity
_atom_site_calc_flag
_atom_site_refinement_flags
_atom_site_disorder_assembly
_atom_site_disorder_group
N1 N 0.76986(19) 0.61708(19) 0.93776(6) 0.0413(4) Uani 1 1 d . . .
C2 C 0.8175(2) 0.5065(2) 0.90926(9) 0.0408(5) Uani 1 1 d . . .
O2 O 0.90636(18) 0.41823(19) 0.92305(6) 0.0536(4) Uani 1 1 d . . .
C3 C 0.7441(2) 0.5147(2) 0.85560(8) 0.0386(5) Uani 1 1 d . . .
O3 O 0.85514(17) 0.53883(17) 0.81774(6) 0.0491(4) Uani 1 1 d . . .
H3 H 0.8953 0.4630 0.8104 0.074 Uiso 1 1 calc R . .
C4 C 0.6541(2) 0.6465(2) 0.85993(8) 0.0374(5) Uani 1 1 d . . .
C5 C 0.5671(2) 0.7134(2) 0.82471(8) 0.0401(5) Uani 1 1 d . . .
H5 H 0.5511 0.6735 0.7920 0.048 Uiso 1 1 calc R . .
C6 C 0.5022(2) 0.8419(2) 0.83791(8) 0.0417(5) Uani 1 1 d . . .
O6 O 0.41706(19) 0.90157(16) 0.80065(6) 0.0529(4) Uani 1 1 d . . .
C7 C 0.5279(2) 0.9009(2) 0.88604(8) 0.0442(5) Uani 1 1 d . . .
H7 H 0.4859 0.9883 0.8944 0.053 Uiso 1 1 calc R . .
C8 C 0.6154(2) 0.8320(2) 0.92207(8) 0.0445(5) Uani 1 1 d . . .
H8 H 0.6326 0.8720 0.9547 0.053 Uiso 1 1 calc R . .
C9 C 0.6758(2) 0.7047(2) 0.90901(8) 0.0394(5) Uani 1 1 d . . .
C10 C 0.6569(2) 0.3790(2) 0.84155(8) 0.0396(5) Uani 1 1 d . . .
H10 H 0.6089 0.3975 0.8080 0.048 Uiso 1 1 calc R . .
C11 C 0.7599(3) 0.2577(2) 0.83310(9) 0.0481(6) Uani 1 1 d . . .
H11 H 0.7985 0.2135 0.8625 0.058 Uiso 1 1 calc R . .
C12 C 0.8002(3) 0.2086(3) 0.78792(9) 0.0498(6) Uani 1 1 d . . .
H12 H 0.7572 0.2490 0.7585 0.060 Uiso 1 1 calc R . .
C13 C 0.9097(3) 0.0929(3) 0.77963(10) 0.0638(7) Uani 1 1 d . . .
H13A H 0.9506 0.0647 0.8130 0.077 Uiso 1 1 calc R . .
H13B H 0.9898 0.1286 0.7583 0.077 Uiso 1 1 calc R . .
C14 C 0.8430(4) -0.0340(3) 0.75381(13) 0.0800(9) Uani 1 1 d . . .
H14A H 0.8063 -0.0075 0.7201 0.120 Uiso 1 1 calc R . .
H14B H 0.7633 -0.0694 0.7747 0.120 Uiso 1 1 calc R . .
H14C H 0.9166 -0.1068 0.7500 0.120 Uiso 1 1 calc R . .
C15 C 0.8295(3) 0.6533(3) 0.98850(8) 0.0484(6) Uani 1 1 d . . .
H15A H 0.8757 0.7463 0.9864 0.058 Uiso 1 1 calc R . .
H15B H 0.9053 0.5848 0.9976 0.058 Uiso 1 1 calc R . .
C16 C 0.7161(3) 0.6557(2) 1.03074(8) 0.0448(5) Uani 1 1 d . . .
C17 C 0.7193(3) 0.7633(3) 1.06718(9) 0.0570(7) Uani 1 1 d . . .
H17 H 0.7894 0.8353 1.0645 0.068 Uiso 1 1 calc R . .
C18 C 0.6209(4) 0.7649(4) 1.10698(10) 0.0701(8) Uani 1 1 d . . .
H18 H 0.6235 0.8387 1.1311 0.084 Uiso 1 1 calc R . .
C19 C 0.5200(4) 0.6616(4) 1.11198(10) 0.0725(9) Uani 1 1 d . . .
H19 H 0.4536 0.6635 1.1396 0.087 Uiso 1 1 calc R . .
C20 C 0.5146(3) 0.5529(3) 1.07621(11) 0.0707(8) Uani 1 1 d . . .
H20 H 0.4449 0.4807 1.0796 0.085 Uiso 1 1 calc R . .
C21 C 0.6128(3) 0.5515(3) 1.03545(10) 0.0549(6) Uani 1 1 d . . .
H21 H 0.6087 0.4787 1.0109 0.066 Uiso 1 1 calc R . .
C22 C 0.5355(3) 0.3483(2) 0.88005(9) 0.0452(5) Uani 1 1 d . . .
C23 C 0.3937(3) 0.3874(3) 0.86823(12) 0.0629(7) Uani 1 1 d . . .
H23 H 0.3748 0.4344 0.8370 0.075 Uiso 1 1 calc R . .
C24 C 0.2796(4) 0.3584(4) 0.90141(17) 0.0887(11) Uani 1 1 d . . .
H24 H 0.1839 0.3849 0.8927 0.106 Uiso 1 1 calc R . .
C25 C 0.3070(5) 0.2909(4) 0.94705(16) 0.0912(12) Uani 1 1 d . . .
H25 H 0.2297 0.2714 0.9698 0.109 Uiso 1 1 calc R . .
C26 C 0.4472(4) 0.2513(3) 0.95986(11) 0.0808(10) Uani 1 1 d . . .
H26 H 0.4653 0.2048 0.9912 0.097 Uiso 1 1 calc R . .
C27 C 0.5619(3) 0.2802(3) 0.92627(9) 0.0590(7) Uani 1 1 d . . .
H27 H 0.6575 0.2533 0.9350 0.071 Uiso 1 1 calc R . .
C28 C 0.3414(3) 1.0282(3) 0.81299(11) 0.0590(7) Uani 1 1 d . . .
H28A H 0.4114 1.1024 0.8200 0.089 Uiso 1 1 calc R . .
H28B H 0.2812 1.0130 0.8433 0.089 Uiso 1 1 calc R . .
H28C H 0.2801 1.0554 0.7842 0.089 Uiso 1 1 calc R . .

loop_
_atom_site_aniso_label
_atom_site_aniso_U_11
_atom_site_aniso_U_22
_atom_site_aniso_U_33
_atom_site_aniso_U_23
_atom_site_aniso_U_13
_atom_site_aniso_U_12
N1 0.0373(9) 0.0536(11) 0.0330(9) -0.0049(8) -0.0012(8) 0.0016(9)
C2 0.0338(10) 0.0489(12) 0.0398(11) 0.0020(10) 0.0028(9) 0.0001(11)
O2 0.0461(9) 0.0636(10) 0.0511(9) -0.0006(8) -0.0044(8) 0.0123(9)
C3 0.0357(11) 0.0452(12) 0.0349(11) -0.0007(9) 0.0033(9) 0.0030(10)
O3 0.0458(9) 0.0580(9) 0.0436(8) -0.0002(7) 0.0143(7) 0.0020(8)
C4 0.0367(11) 0.0398(11) 0.0356(10) -0.0007(9) 0.0042(9) -0.0010(9)
C5 0.0458(12) 0.0398(11) 0.0347(10) -0.0031(9) 0.0023(10) -0.0008(10)
C6 0.0428(11) 0.0409(11) 0.0413(11) -0.0002(9) 0.0005(9) -0.0018(10)
O6 0.0642(10) 0.0453(9) 0.0493(9) -0.0041(7) -0.0102(8) 0.0132(8)
C7 0.0463(13) 0.0378(11) 0.0486(12) -0.0057(10) 0.0044(11) 0.0011(10)
C8 0.0463(12) 0.0474(12) 0.0397(11) -0.0086(10) 0.0014(10) -0.0029(11)
C9 0.0347(11) 0.0466(12) 0.0370(11) -0.0006(9) 0.0030(9) -0.0027(10)
C10 0.0423(12) 0.0390(11) 0.0375(11) -0.0020(9) 0.0000(9) 0.0046(10)
C11 0.0561(14) 0.0470(13) 0.0413(12) 0.0001(10) -0.0011(11) 0.0137(12)
C12 0.0536(14) 0.0506(13) 0.0451(13) -0.0014(10) 0.0005(11) 0.0107(12)
C13 0.0729(18) 0.0600(16) 0.0586(15) -0.0060(13) 0.0116(14) 0.0189(15)
C14 0.093(2) 0.0576(17) 0.089(2) -0.0125(15) 0.0262(19) 0.0071(17)
C15 0.0432(12) 0.0616(14) 0.0405(11) -0.0031(11) -0.0057(10) -0.0031(12)
C16 0.0499(13) 0.0494(12) 0.0351(11) 0.0003(10) -0.0043(10) 0.0110(11)
C17 0.0631(16) 0.0618(15) 0.0460(13) -0.0080(12) -0.0068(12) 0.0108(13)
C18 0.086(2) 0.0762(19) 0.0482(15) -0.0091(14) -0.0013(15) 0.0277(19)
C19 0.082(2) 0.091(2) 0.0437(14) 0.0151(15) 0.0162(14) 0.0399(19)
C20 0.0710(18) 0.0745(19) 0.0666(18) 0.0230(15) 0.0146(15) 0.0054(16)
C21 0.0629(16) 0.0513(14) 0.0506(13) 0.0028(11) 0.0077(12) 0.0046(13)
C22 0.0497(13) 0.0345(11) 0.0514(13) -0.0080(10) 0.0060(11) -0.0040(10)
C23 0.0501(15) 0.0531(15) 0.0854(19) 0.0031(13) 0.0126(14) 0.0017(12)
C24 0.0636(19) 0.0696(19) 0.133(3) -0.005(2) 0.038(2) -0.0041(17)
C25 0.092(3) 0.076(2) 0.106(3) -0.019(2) 0.053(2) -0.036(2)
C26 0.110(3) 0.075(2) 0.0573(16) -0.0054(15) 0.0210(18) -0.043(2)
C27 0.0713(17) 0.0589(15) 0.0469(13) 0.0009(11) 0.0060(13) -0.0199(14)
C28 0.0658(16) 0.0486(14) 0.0627(15) 0.0009(12) -0.0029(14) 0.0152(13)

loop_
_atom_type_symbol
_atom_type_description
_atom_type_scat_dispersion_real
_atom_type_scat_dispersion_imag
_atom_type_scat_source
C C 0.0181 0.0091 'International Tables Vol C Tables 4.2.6.8 and 6.1.1.4'
H H 0.0000 0.0000 'International Tables Vol C Tables 4.2.6.8 and 6.1.1.4'
N N 0.0311 0.0180 'International Tables Vol C Tables 4.2.6.8 and 6.1.1.4'
O O 0.0492 0.0322 'International Tables Vol C Tables 4.2.6.8 and 6.1.1.4'

loop_
_geom_angle_atom_site_label_1
_geom_angle_atom_site_label_2
_geom_angle_atom_site_label_3
_geom_angle
_geom_angle_site_symmetry_1
_geom_angle_site_symmetry_3
_geom_angle_publ_flag
C2 N1 C9 111.41(18) . . ?
C2 N1 C15 123.45(19) . . ?
C9 N1 C15 124.30(19) . . ?
O2 C2 N1 125.9(2) . . ?
O2 C2 C3 126.0(2) . . ?
N1 C2 C3 108.11(18) . . ?
O3 C3 C4 107.94(17) . . ?
O3 C3 C2 108.39(17) . . ?
C4 C3 C2 102.33(17) . . ?
O3 C3 C10 109.63(17) . . ?
C4 C3 C10 115.11(17) . . ?
C2 C3 C10 113.02(17) . . ?
C3 O3 H3 109.5 . . ?
C5 C4 C9 120.35(19) . . ?
C5 C4 C3 131.03(18) . . ?
C9 C4 C3 108.56(18) . . ?
C4 C5 C6 119.28(19) . . ?
C4 C5 H5 120.4 . . ?
C6 C5 H5 120.4 . . ?
O6 C6 C7 124.5(2) . . ?
O6 C6 C5 115.58(19) . . ?
C7 C6 C5 119.9(2) . . ?
C6 O6 C28 118.01(18) . . ?
C6 C7 C8 120.7(2) . . ?
C6 C7 H7 119.6 . . ?
C8 C7 H7 119.6 . . ?
C9 C8 C7 118.7(2) . . ?
C9 C8 H8 120.7 . . ?
C7 C8 H8 120.7 . . ?
C8 C9 C4 120.9(2) . . ?
C8 C9 N1 129.5(2) . . ?
C4 C9 N1 109.51(18) . . ?
C11 C10 C22 114.02(18) . . ?
C11 C10 C3 110.17(18) . . ?
C22 C10 C3 112.29(17) . . ?
C11 C10 H10 106.6 . . ?
C22 C10 H10 106.6 . . ?
C3 C10 H10 106.6 . . ?
C12 C11 C10 125.3(2) . . ?
C12 C11 H11 117.4 . . ?
C10 C11 H11 117.4 . . ?
C11 C12 C13 125.1(2) . . ?
C11 C12 H12 117.5 . . ?
C13 C12 H12 117.5 . . ?
C12 C13 C14 112.2(3) . . ?
C12 C13 H13A 109.2 . . ?
C14 C13 H13A 109.2 . . ?
C12 C13 H13B 109.2 . . ?
C14 C13 H13B 109.2 . . ?
H13A C13 H13B 107.9 . . ?
C13 C14 H14A 109.5 . . ?
C13 C14 H14B 109.5 . . ?
H14A C14 H14B 109.5 . . ?
C13 C14 H14C 109.5 . . ?
H14A C14 H14C 109.5 . . ?
H14B C14 H14C 109.5 . . ?
N1 C15 C16 113.46(19) . . ?
N1 C15 H15A 108.9 . . ?
C16 C15 H15A 108.9 . . ?
N1 C15 H15B 108.9 . . ?
C16 C15 H15B 108.9 . . ?
H15A C15 H15B 107.7 . . ?
C21 C16 C17 118.9(2) . . ?
C21 C16 C15 121.9(2) . . ?
C17 C16 C15 119.2(2) . . ?
C18 C17 C16 120.3(3) . . ?
C18 C17 H17 119.8 . . ?
C16 C17 H17 119.8 . . ?
C19 C18 C17 120.9(3) . . ?
C19 C18 H18 119.5 . . ?
C17 C18 H18 119.5 . . ?
C18 C19 C20 119.9(3) . . ?
C18 C19 H19 120.0 . . ?
C20 C19 H19 120.0 . . ?
C21 C20 C19 119.5(3) . . ?
C21 C20 H20 120.2 . . ?
C19 C20 H20 120.2 . . ?
C16 C21 C20 120.5(3) . . ?
C16 C21 H21 119.8 . . ?
C20 C21 H21 119.8 . . ?
C27 C22 C23 118.7(2) . . ?
C27 C22 C10 122.0(2) . . ?
C23 C22 C10 119.2(2) . . ?
C24 C23 C22 121.2(3) . . ?
C24 C23 H23 119.4 . . ?
C22 C23 H23 119.4 . . ?
C25 C24 C23 119.5(3) . . ?
C25 C24 H24 120.2 . . ?
C23 C24 H24 120.2 . . ?
C24 C25 C26 120.4(3) . . ?
C24 C25 H25 119.8 . . ?
C26 C25 H25 119.8 . . ?
C25 C26 C27 119.9(3) . . ?
C25 C26 H26 120.0 . . ?
C27 C26 H26 120.0 . . ?
C22 C27 C26 120.2(3) . . ?
C22 C27 H27 119.9 . . ?
C26 C27 H27 119.9 . . ?
O6 C28 H28A 109.5 . . ?
O6 C28 H28B 109.5 . . ?
H28A C28 H28B 109.5 . . ?
O6 C28 H28C 109.5 . . ?
H28A C28 H28C 109.5 . . ?
H28B C28 H28C 109.5 . . ?

loop_
_geom_bond_atom_site_label_1
_geom_bond_atom_site_label_2
_geom_bond_distance
_geom_bond_site_symmetry_2
_geom_bond_publ_flag
N1 C2 1.356(3) . ?
N1 C9 1.410(3) . ?
N1 C15 1.465(3) . ?
C2 O2 1.222(3) . ?
C2 C3 1.547(3) . ?
C3 O3 1.432(2) . ?
C3 C4 1.501(3) . ?
C3 C10 1.559(3) . ?
O3 H3 0.8300 . ?
C4 C5 1.368(3) . ?
C4 C9 1.401(3) . ?
C5 C6 1.399(3) . ?
C5 H5 0.9400 . ?
C6 O6 1.364(3) . ?
C6 C7 1.388(3) . ?
O6 C28 1.424(3) . ?
C7 C8 1.393(3) . ?
C7 H7 0.9400 . ?
C8 C9 1.372(3) . ?
C8 H8 0.9400 . ?
C10 C11 1.504(3) . ?
C10 C22 1.522(3) . ?
C10 H10 0.9900 . ?
C11 C12 1.313(3) . ?
C11 H11 0.9400 . ?
C12 C13 1.502(3) . ?
C12 H12 0.9400 . ?
C13 C14 1.507(4) . ?
C13 H13A 0.9800 . ?
C13 H13B 0.9800 . ?
C14 H14A 0.9700 . ?
C14 H14B 0.9700 . ?
C14 H14C 0.9700 . ?
C15 C16 1.509(3) . ?
C15 H15A 0.9800 . ?
C15 H15B 0.9800 . ?
C16 C21 1.374(3) . ?
C16 C17 1.392(3) . ?
C17 C18 1.370(4) . ?
C17 H17 0.9400 . ?
C18 C19 1.354(4) . ?
C18 H18 0.9400 . ?
C19 C20 1.388(4) . ?
C19 H19 0.9400 . ?
C20 C21 1.388(4) . ?
C20 H20 0.9400 . ?
C21 H21 0.9400 . ?
C22 C27 1.382(3) . ?
C22 C23 1.385(4) . ?
C23 C24 1.381(4) . ?
C23 H23 0.9400 . ?
C24 C25 1.369(6) . ?
C24 H24 0.9400 . ?
C25 C26 1.378(5) . ?
C25 H25 0.9400 . ?
C26 C27 1.392(4) . ?
C26 H26 0.9400 . ?
C27 H27 0.9400 . ?
C28 H28A 0.9700 . ?
C28 H28B 0.9700 . ?
C28 H28C 0.9700 . ?

loop_
_geom_torsion_atom_site_label_1
_geom_torsion_atom_site_label_2
_geom_torsion_atom_site_label_3
_geom_torsion_atom_site_label_4
_geom_torsion
_geom_torsion_site_symmetry_1
_geom_torsion_site_symmetry_2
_geom_torsion_site_symmetry_3
_geom_torsion_site_symmetry_4
_geom_torsion_publ_flag
C9 N1 C2 O2 175.5(2) . . . . ?
C15 N1 C2 O2 5.6(3) . . . . ?
C9 N1 C2 C3 -2.4(2) . . . . ?
C15 N1 C2 C3 -172.33(19) . . . . ?
O2 C2 C3 O3 -63.0(3) . . . . ?
N1 C2 C3 O3 114.94(19) . . . . ?
O2 C2 C3 C4 -176.9(2) . . . . ?
N1 C2 C3 C4 1.1(2) . . . . ?
O2 C2 C3 C10 58.7(3) . . . . ?
N1 C2 C3 C10 -123.34(19) . . . . ?
O3 C3 C4 C5 63.5(3) . . . . ?
C2 C3 C4 C5 177.8(2) . . . . ?
C10 C3 C4 C5 -59.3(3) . . . . ?
O3 C3 C4 C9 -113.55(19) . . . . ?
C2 C3 C4 C9 0.7(2) . . . . ?
C10 C3 C4 C9 123.65(19) . . . . ?
C9 C4 C5 C6 1.2(3) . . . . ?
C3 C4 C5 C6 -175.7(2) . . . . ?
C4 C5 C6 O6 -179.95(19) . . . . ?
C4 C5 C6 C7 0.8(3) . . . . ?
C7 C6 O6 C28 -4.4(3) . . . . ?
C5 C6 O6 C28 176.4(2) . . . . ?
O6 C6 C7 C8 179.4(2) . . . . ?
C5 C6 C7 C8 -1.5(3) . . . . ?
C6 C7 C8 C9 0.1(3) . . . . ?
C7 C8 C9 C4 1.9(3) . . . . ?
C7 C8 C9 N1 178.2(2) . . . . ?
C5 C4 C9 C8 -2.6(3) . . . . ?
C3 C4 C9 C8 174.91(19) . . . . ?
C5 C4 C9 N1 -179.58(18) . . . . ?
C3 C4 C9 N1 -2.1(2) . . . . ?
C2 N1 C9 C8 -173.8(2) . . . . ?
C15 N1 C9 C8 -4.0(3) . . . . ?
C2 N1 C9 C4 2.9(2) . . . . ?
C15 N1 C9 C4 172.73(19) . . . . ?
O3 C3 C10 C11 52.4(2) . . . . ?
C4 C3 C10 C11 174.32(17) . . . . ?
C2 C3 C10 C11 -68.6(2) . . . . ?
O3 C3 C10 C22 -179.31(17) . . . . ?
C4 C3 C10 C22 -57.4(2) . . . . ?
C2 C3 C10 C22 59.7(2) . . . . ?
C22 C10 C11 C12 130.8(3) . . . . ?
C3 C10 C11 C12 -101.9(3) . . . . ?
C10 C11 C12 C13 176.3(2) . . . . ?
C11 C12 C13 C14 117.4(3) . . . . ?
C2 N1 C15 C16 -122.3(2) . . . . ?
C9 N1 C15 C16 69.1(3) . . . . ?
N1 C15 C16 C21 44.5(3) . . . . ?
N1 C15 C16 C17 -138.0(2) . . . . ?
C21 C16 C17 C18 0.0(4) . . . . ?
C15 C16 C17 C18 -177.6(2) . . . . ?
C16 C17 C18 C19 0.7(4) . . . . ?
C17 C18 C19 C20 -0.6(4) . . . . ?
C18 C19 C20 C21 -0.2(4) . . . . ?
C17 C16 C21 C20 -0.7(4) . . . . ?
C15 C16 C21 C20 176.8(2) . . . . ?
C19 C20 C21 C16 0.9(4) . . . . ?
C11 C10 C22 C27 44.0(3) . . . . ?
C3 C10 C22 C27 -82.2(3) . . . . ?
C11 C10 C22 C23 -134.8(2) . . . . ?
C3 C10 C22 C23 99.0(3) . . . . ?
C27 C22 C23 C24 -0.5(4) . . . . ?
C10 C22 C23 C24 178.3(3) . . . . ?
C22 C23 C24 C25 0.5(5) . . . . ?
C23 C24 C25 C26 -0.3(5) . . . . ?
C24 C25 C26 C27 0.1(5) . . . . ?
C23 C22 C27 C26 0.3(4) . . . . ?
C10 C22 C27 C26 -178.5(2) . . . . ?
C25 C26 C27 C22 -0.1(4) . . . . ?

loop_
_cod_related_entry_id
_cod_related_entry_database
_cod_related_entry_code
1 ChemSpider 30659278
